data_4026467
loop_
_publ_author_name
'Naveen Anand'
'Bhahwal A. Shah'
'Munish Kapoor'
'Rajinder Parshad'
'Rattan L. Sharma'
'Maninder S. Hundal'
'Ajay P. S. Pannu'
'Prasad V. Bharatam'
'Subhash C. Taneja'

_publ_section_title
;
 Entrapment and Kinetic Resolution of Stabilized Axial and Equatorial
 Conformers of Spiro-\b-lactams
;
_journal_name_full 'Journal of Organic Chemistry'
_journal_page_first 5999
_journal_page_last 6006
_journal_paper_doi 10.1021/jo200363x
_journal_volume 76
_journal_year 2011
_chemical_formula_moiety 'C15 H19 N O3'
_chemical_formula_sum 'C15 H19 N O3'
_chemical_formula_weight 261.31
_chemical_name_systematic
; 
 ? 
;
_space_group_IT_number 4
_symmetry_cell_setting monoclinic
_symmetry_space_group_name_Hall 'P 2yb'
_symmetry_space_group_name_H-M 'P 1 21 1'
_atom_sites_solution_hydrogens geom
_atom_sites_solution_primary direct
_atom_sites_solution_secondary difmap
_audit_creation_method SHELXL-97
_cell_angle_alpha 90.00
_cell_angle_beta 97.430(5)
_cell_angle_gamma 90.00
_cell_formula_units_Z 2
_cell_length_a 5.875(5)
_cell_length_b 9.353(4)
_cell_length_c 12.520(5)
_cell_measurement_reflns_used 53
_cell_measurement_temperature 295(2)
_cell_measurement_theta_max 20
_cell_measurement_theta_min 12
_cell_volume 682.2(7)
_computing_cell_refinement 'Siemens XSCANS'
_computing_data_collection 'Siemens XSCANS'
_computing_data_reduction 'SHELXTL-PC (Sheldrick, 1993)'
_computing_molecular_graphics 'ORTEP,Mercury(Farrugia,1997;Bruno et.al.,2002)'
_computing_publication_material 'WINGX,(Farrugia, 1999)'
_computing_structure_refinement 'SHELXL-97 (Sheldrick, 1997)'
_computing_structure_solution 'SIR-92 (Altamore et. al., 1992)'
_diffrn_ambient_temperature 295(2)
_diffrn_measured_fraction_theta_full 1.000
_diffrn_measured_fraction_theta_max 1.000
_diffrn_measurement_device_type 'Siemens p4 diffractometer'
_diffrn_measurement_method theta-2theta
_diffrn_radiation_monochromator graphite
_diffrn_radiation_source 'fine-focus sealed tube'
_diffrn_radiation_type MoK\a
_diffrn_radiation_wavelength 0.71069
_diffrn_reflns_av_R_equivalents 0.0426
_diffrn_reflns_av_sigmaI/netI 0.0935
_diffrn_reflns_limit_h_max 7
_diffrn_reflns_limit_h_min 0
_diffrn_reflns_limit_k_max 11
_diffrn_reflns_limit_k_min 0
_diffrn_reflns_limit_l_max 15
_diffrn_reflns_limit_l_min -15
_diffrn_reflns_number 1487
_diffrn_reflns_theta_full 25.49
_diffrn_reflns_theta_max 25.49
_diffrn_reflns_theta_min 1.64
_diffrn_standards_interval_count 50
_diffrn_standards_number 3
_exptl_absorpt_coefficient_mu 0.088
_exptl_absorpt_correction_type none
_exptl_crystal_density_diffrn 1.272
_exptl_crystal_F_000 280
_exptl_crystal_size_max 0.20
_exptl_crystal_size_mid 0.18
_exptl_crystal_size_min 0.18
_refine_diff_density_max 0.213
_refine_diff_density_min -0.337
_refine_diff_density_rms 0.067
_refine_ls_abs_structure_details 'Flack H D (1983), Acta Cryst. A39, 876-881'
_refine_ls_abs_structure_Flack -2(4)
_refine_ls_extinction_method none
_refine_ls_goodness_of_fit_ref 1.047
_refine_ls_hydrogen_treatment none
_refine_ls_matrix_type full
_refine_ls_number_parameters 172
_refine_ls_number_reflns 1351
_refine_ls_number_restraints 1
_refine_ls_restrained_S_all 1.046
_refine_ls_R_factor_all 0.1227
_refine_ls_R_factor_gt 0.0583
_refine_ls_shift/su_max 0.000
_refine_ls_shift/su_mean 0.000
_refine_ls_structure_factor_coef Fsqd
_refine_ls_weighting_details 'calc w=1/[\s^2^(Fo^2^)+(0.0923P)^2^+0.0000P] where P=(Fo^2^+2Fc^2^)/3'
_refine_ls_weighting_scheme calc
_refine_ls_wR_factor_gt 0.1357
_refine_ls_wR_factor_ref 0.1913
_reflns_number_gt 795
_reflns_number_total 1351
_reflns_threshold_expression >2sigma(I)
_cod_data_source_file jo200363x_si_05.cif
_cod_data_source_block shelxl
_cod_original_sg_symbol_H-M 'P 21'
_cod_database_code 4026467

loop_
_symmetry_equiv_pos_as_xyz
'x, y, z'
'-x, y+1/2, -z'

loop_
_atom_site_label
_atom_site_type_symbol
_atom_site_fract_x
_atom_site_fract_y
_atom_site_fract_z
_atom_site_U_iso_or_equiv
_atom_site_adp_type
_atom_site_occupancy
_atom_site_symmetry_multiplicity
_atom_site_calc_flag
_atom_site_refinement_flags
C1 C -0.0298(14) 0.2488(10) 0.4352(6) 0.059(2) Uani 1 1 d .
H1A H -0.1199 0.2687 0.4922 0.088 Uiso 1 1 calc R
H1B H -0.1269 0.2101 0.3745 0.088 Uiso 1 1 calc R
H1C H 0.0397 0.3356 0.4143 0.088 Uiso 1 1 calc R
C2 C 0.2892(13) 0.1057(9) 0.3998(6) 0.0445(19) Uani 1 1 d .
C3 C 0.4355(13) -0.0056(10) 0.4328(6) 0.049(2) Uani 1 1 d .
H3 H 0.4329 -0.0448 0.5009 0.059 Uiso 1 1 calc R
C4 C 0.5841(14) -0.0594(9) 0.3678(6) 0.050(2) Uani 1 1 d .
H4 H 0.6820 -0.1340 0.3920 0.060 Uiso 1 1 calc R
C5 C 0.5896(11) -0.0034(8) 0.2661(5) 0.0338(16) Uani 1 1 d .
C6 C 0.4453(14) 0.1084(9) 0.2332(5) 0.047(2) Uani 1 1 d .
H6 H 0.4487 0.1475 0.1651 0.056 Uiso 1 1 calc R
C7 C 0.2946(14) 0.1642(8) 0.2991(6) 0.048(2) Uani 1 1 d .
H7 H 0.1985 0.2401 0.2756 0.057 Uiso 1 1 calc R
C8 C 0.8340(12) -0.0026(9) 0.1139(6) 0.0367(17) Uani 1 1 d .
C9 C 0.9301(13) -0.1457(8) 0.0805(6) 0.0372(17) Uani 1 1 d .
H9 H 1.0972 -0.1503 0.0986 0.045 Uiso 1 1 calc R
C10 C 0.8033(12) -0.2120(7) 0.1721(5) 0.0321(16) Uani 1 1 d .
C11 C 0.5932(12) -0.3015(8) 0.1349(6) 0.0393(18) Uani 1 1 d .
H11A H 0.5098 -0.2585 0.0709 0.047 Uiso 1 1 calc R
H11B H 0.4928 -0.3022 0.1906 0.047 Uiso 1 1 calc R
C12 C 0.6570(15) -0.4561(8) 0.1095(6) 0.053(2) Uani 1 1 d .
H12A H 0.5179 -0.5123 0.0939 0.063 Uiso 1 1 calc R
H12B H 0.7352 -0.4567 0.0459 0.063 Uiso 1 1 calc R
C13 C 0.8100(14) -0.5237(9) 0.2022(6) 0.050(2) Uani 1 1 d .
H13A H 0.8525 -0.6195 0.1826 0.060 Uiso 1 1 calc R
H13B H 0.7287 -0.5304 0.2647 0.060 Uiso 1 1 calc R
C14 C 1.0244(14) -0.4326(9) 0.2288(6) 0.048(2) Uani 1 1 d .
H14A H 1.1253 -0.4768 0.2869 0.057 Uiso 1 1 calc R
H14B H 1.1059 -0.4272 0.1663 0.057 Uiso 1 1 calc R
C15 C 0.9619(13) -0.2830(8) 0.2618(6) 0.0396(17) Uani 1 1 d .
H15A H 0.8867 -0.2880 0.3263 0.048 Uiso 1 1 calc R
H15B H 1.1004 -0.2264 0.2781 0.048 Uiso 1 1 calc R
N1 N 0.7395(10) -0.0608(6) 0.1962(4) 0.0346(14) Uani 1 1 d .
O1 O 0.1437(9) 0.1486(7) 0.4714(4) 0.0593(17) Uani 1 1 d .
O2 O 0.8360(9) 0.1203(6) 0.0812(4) 0.0524(15) Uani 1 1 d .
O3 O 0.8623(9) -0.1836(6) -0.0252(4) 0.0517(15) Uani 1 1 d .
H3A H 0.7260 -0.1644 -0.0415 0.078 Uiso 1 1 calc R

loop_
_atom_site_aniso_label
_atom_site_aniso_U_11
_atom_site_aniso_U_22
_atom_site_aniso_U_33
_atom_site_aniso_U_23
_atom_site_aniso_U_13
_atom_site_aniso_U_12
C1 0.059(5) 0.071(6) 0.048(5) -0.003(4) 0.014(4) 0.022(5)
C2 0.042(4) 0.047(5) 0.044(4) -0.007(4) 0.003(3) 0.006(4)
C3 0.056(5) 0.053(5) 0.043(4) 0.011(4) 0.019(4) 0.013(5)
C4 0.059(5) 0.052(5) 0.040(4) 0.014(4) 0.009(4) 0.016(4)
C5 0.035(4) 0.028(4) 0.040(4) -0.005(3) 0.011(3) 0.000(4)
C6 0.067(5) 0.042(5) 0.031(4) 0.001(4) 0.008(4) 0.011(4)
C7 0.057(5) 0.047(5) 0.041(4) 0.000(4) 0.013(4) 0.022(4)
C8 0.032(4) 0.039(4) 0.040(4) -0.002(4) 0.004(3) 0.001(4)
C9 0.036(4) 0.036(4) 0.040(4) 0.007(3) 0.008(3) -0.001(4)
C10 0.036(4) 0.029(4) 0.033(3) -0.005(3) 0.009(3) 0.000(3)
C11 0.035(4) 0.039(4) 0.045(4) 0.004(4) 0.010(3) 0.000(4)
C12 0.067(6) 0.033(5) 0.057(5) -0.011(4) 0.005(5) -0.015(4)
C13 0.062(5) 0.028(4) 0.065(5) 0.000(4) 0.024(4) 0.003(4)
C14 0.050(5) 0.044(4) 0.051(5) 0.005(4) 0.008(4) 0.012(4)
C15 0.047(4) 0.032(4) 0.039(4) 0.007(4) 0.002(3) 0.005(4)
N1 0.039(3) 0.028(3) 0.039(3) -0.001(3) 0.014(3) 0.000(3)
O1 0.063(4) 0.068(4) 0.050(3) -0.001(3) 0.021(3) 0.024(4)
O2 0.066(4) 0.031(3) 0.063(4) 0.012(3) 0.017(3) 0.003(3)
O3 0.059(3) 0.062(4) 0.037(3) 0.005(3) 0.013(3) 0.014(3)

loop_
_atom_type_symbol
_atom_type_description
_atom_type_scat_dispersion_real
_atom_type_scat_dispersion_imag
_atom_type_scat_source
C C 0.0033 0.0016 'International Tables Vol C Tables 4.2.6.8 and 6.1.1.4'
H H 0.0000 0.0000 'International Tables Vol C Tables 4.2.6.8 and 6.1.1.4'
N N 0.0061 0.0033 'International Tables Vol C Tables 4.2.6.8 and 6.1.1.4'
O O 0.0106 0.0060 'International Tables Vol C Tables 4.2.6.8 and 6.1.1.4'

loop_
_geom_angle_atom_site_label_1
_geom_angle_atom_site_label_2
_geom_angle_atom_site_label_3
_geom_angle
O1 C2 C3 116.1(7)
O1 C2 C7 124.7(7)
C3 C2 C7 119.1(7)
C4 C3 C2 121.4(7)
C3 C4 C5 120.2(7)
C6 C5 C4 118.5(6)
C6 C5 N1 120.5(6)
C4 C5 N1 120.9(6)
C5 C6 C7 121.6(7)
C2 C7 C6 119.1(7)
O2 C8 N1 131.3(7)
O2 C8 C9 135.3(7)
N1 C8 C9 93.4(6)
O3 C9 C8 114.6(6)
O3 C9 C10 119.6(6)
C8 C9 C10 85.4(5)
N1 C10 C11 111.6(6)
N1 C10 C15 114.1(5)
C11 C10 C15 112.6(6)
N1 C10 C9 86.0(5)
C11 C10 C9 115.9(6)
C15 C10 C9 114.1(6)
C10 C11 C12 111.9(6)
C13 C12 C11 111.8(6)
C12 C13 C14 109.1(7)
C15 C14 C13 110.7(7)
C10 C15 C14 110.4(6)
C8 N1 C5 131.8(6)
C8 N1 C10 95.1(5)
C5 N1 C10 131.9(6)
C2 O1 C1 117.8(6)

loop_
_geom_bond_atom_site_label_1
_geom_bond_atom_site_label_2
_geom_bond_distance
C1 O1 1.415(9)
C2 O1 1.376(8)
C2 C3 1.379(11)
C2 C7 1.379(10)
C3 C4 1.365(10)
C4 C5 1.380(9)
C5 C6 1.376(10)
C5 N1 1.425(8)
C6 C7 1.388(10)
C8 O2 1.221(9)
C8 N1 1.347(9)
C8 C9 1.531(11)
C9 O3 1.378(8)
C9 C10 1.574(9)
C10 N1 1.503(9)
C10 C11 1.514(10)
C10 C15 1.517(10)
C11 C12 1.537(10)
C12 C13 1.512(11)
C13 C14 1.521(11)
C14 C15 1.518(10)

loop_
_geom_torsion_atom_site_label_1
_geom_torsion_atom_site_label_2
_geom_torsion_atom_site_label_3
_geom_torsion_atom_site_label_4
_geom_torsion
O1 C2 C3 C4 178.6(7)
C7 C2 C3 C4 -0.4(13)
C2 C3 C4 C5 -0.5(13)
C3 C4 C5 C6 1.0(11)
C3 C4 C5 N1 -178.4(7)
C4 C5 C6 C7 -0.6(11)
N1 C5 C6 C7 178.7(7)
O1 C2 C7 C6 -178.1(8)
C3 C2 C7 C6 0.7(12)
C5 C6 C7 C2 -0.2(12)
O2 C8 C9 O3 -55.6(11)
N1 C8 C9 O3 124.2(6)
O2 C8 C9 C10 -176.0(9)
N1 C8 C9 C10 3.7(5)
O3 C9 C10 N1 -119.0(7)
C8 C9 C10 N1 -3.3(5)
O3 C9 C10 C11 -7.0(9)
C8 C9 C10 C11 108.7(6)
O3 C9 C10 C15 126.3(7)
C8 C9 C10 C15 -118.0(6)
N1 C10 C11 C12 179.7(6)
C15 C10 C11 C12 -50.5(8)
C9 C10 C11 C12 83.5(8)
C10 C11 C12 C13 52.5(8)
C11 C12 C13 C14 -57.1(9)
C12 C13 C14 C15 60.7(8)
N1 C10 C15 C14 -177.7(6)
C11 C10 C15 C14 53.8(8)
C9 C10 C15 C14 -81.1(7)
C13 C14 C15 C10 -59.0(8)
O2 C8 N1 C5 7.8(13)
C9 C8 N1 C5 -172.0(7)
O2 C8 N1 C10 175.9(8)
C9 C8 N1 C10 -3.9(6)
C6 C5 N1 C8 26.1(11)
C4 C5 N1 C8 -154.5(8)
C6 C5 N1 C10 -137.9(8)
C4 C5 N1 C10 41.5(10)
C11 C10 N1 C8 -112.5(6)
C15 C10 N1 C8 118.4(6)
C9 C10 N1 C8 3.8(6)
C11 C10 N1 C5 55.6(9)
C15 C10 N1 C5 -73.5(9)
C9 C10 N1 C5 171.9(7)
C3 C2 O1 C1 -171.6(7)
C7 C2 O1 C1 7.3(12)
